data_7252120
loop_
_publ_author_name
'Lesnikov, Vladislav'
'Sukhorukov, Alexey Yu.'

_publ_section_title
;
 Cyclam(OH)&#x2084; as an adaptable co-former for co-crystals with
 carboxylic acids and phenols
;
_journal_name_full CrystEngComm
_journal_paper_doi 10.1039/D6CE00350H
_journal_year 2026
_chemical_formula_moiety 'C10 H26 N4 O4, 2(C7 H5 O2)'
_chemical_formula_sum 'C24 H36 N4 O8'
_chemical_formula_weight 508.57
_chemical_melting_point 189
_space_group_crystal_system triclinic
_space_group_IT_number 2
_space_group_name_Hall '-P 1'
_space_group_name_H-M_alt 'P -1'
_atom_sites_solution_hydrogens mixed
_atom_sites_solution_primary dual
_atom_sites_solution_secondary difmap
_audit_creation_date 2025-02-20
_audit_creation_method
;
Olex2 1.5
(compiled 2023.03.06 svn.rbb2c1857 for OlexSys, GUI svn.r6748)
;
_audit_update_record
;
2026-04-27 deposited with the CCDC.	2026-06-19 downloaded from the CCDC.
;
_cell_angle_alpha 116.2820(10)
_cell_angle_beta 103.0840(10)
_cell_angle_gamma 94.6640(10)
_cell_formula_units_Z 4
_cell_length_a 13.67830(10)
_cell_length_b 14.28580(10)
_cell_length_c 15.58140(10)
_cell_measurement_reflns_used 31761
_cell_measurement_temperature 100.00(10)
_cell_measurement_theta_max 79.7040
_cell_measurement_theta_min 3.2790
_cell_volume 2600.99(4)
_computing_cell_refinement 'CrysAlisPro 1.171.43.137a (Rigaku OD, 2024)'
_computing_data_collection 'CrysAlisPro system (CCD 43.137a 64-bit (release 10-09-2024))'
_computing_data_reduction 'CrysAlisPro 1.171.43.137a (Rigaku OD, 2024)'
_computing_molecular_graphics 'Olex2 1.5 (Dolomanov et al., 2009)'
_computing_publication_material 'Olex2 1.5 (Dolomanov et al., 2009)'
_computing_structure_refinement 'SHELXL 2018/3 (Sheldrick, 2015)'
_computing_structure_solution 'SHELXT 2014/5 (Sheldrick, 2014)'
_diffrn_ambient_environment N~2~
_diffrn_ambient_temperature 100.00(10)
_diffrn_detector 'Hybrid Pixel Array Detector'
_diffrn_detector_area_resol_mean 10.0000
_diffrn_detector_type HyPix
_diffrn_measured_fraction_theta_full 0.999
_diffrn_measured_fraction_theta_max 0.992
_diffrn_measurement_details
;
List of Runs (angles in degrees, time in seconds):

  # Type    Start    End  Width  t~exp~   \w     \q     \k     \f   Frames
#--------------------------------------------------------------------------
  1  \w    -32.00  27.00   0.50    0.07    --   45.14 -19.00 -60.00  118
  2  \w    -32.00  27.00   0.50    0.07    --   45.14 -19.00  30.00  118
  3  \w    -32.00  27.00   0.50    0.07    --   45.14 -19.00 120.00  118
  4  \w     61.00 110.00   0.50    0.28    --  115.25 -80.00  -8.13   98
  5  \w    106.00 142.00   0.50    0.28    --  115.25 -79.00 -73.36   72
  6  \w     44.00  77.00   0.50    0.28    --  115.25 -79.00 -73.36   66
  7  \w     49.00  74.00   0.50    0.28    --  115.25 -77.00  30.00   50
  8  \w     43.00  94.00   0.50    0.28    --  115.25 -77.00 -30.00  102
  9  \w     87.00 113.00   0.50    0.28    --  115.25 -79.00   5.95   52
 10  \w     44.00  98.00   0.50    0.28    --  115.25 -77.00  90.00  108
 11  \w     43.00 105.00   0.50    0.28    --  115.25 -77.00 150.00  124
 12  \w    107.00 133.00   0.50    0.28    --  115.25 -79.00  86.05   52
 13  \w     43.00  71.00   0.50    0.28    --  115.25 -61.00  30.00   56
 14  \w     43.00  70.00   0.50    0.28    --  115.25 -61.00   0.00   54
 15  \w     43.00  70.00   0.50    0.28    --  115.25 -61.00 150.00   54
 16  \w     43.00  71.00   0.50    0.28    --  115.25 -61.00 -30.00   56
 17  \w     43.00 105.00   0.50    0.28    --  115.25 -77.00 -90.00  124
 18  \w     47.00  73.00   0.50    0.28    --  115.25 -77.00-180.00   52
 19  \w     45.00  70.00   0.50    0.28    --  115.25 -61.00-120.00   50
 20  \w     84.00 110.00   0.50    0.28    --  115.25 -83.00 -42.33   52
 21  \w     45.00 111.00   0.50    0.28    --  115.25-125.00  90.00  132
 22  \w     45.00 111.00   0.50    0.28    --  115.25-125.00  60.00  132
 23  \w     45.00 111.00   0.50    0.28    --  115.25-125.00  60.00  132
 24  \w     45.00 111.00   0.50    0.28    --  115.25-125.00 -60.00  132
 25  \w     45.00 111.00   0.50    0.28    --  115.25-125.00 -60.00  132
 26  \w     45.00 111.00   0.50    0.28    --  115.25-125.00 -90.00  132
 27  \w     45.00 111.00   0.50    0.28    --  115.25-125.00-120.00  132
 28  \w     52.00  78.00   0.50    0.28    --  115.25-125.00-180.00   52
 29  \w     86.00 111.00   0.50    0.28    --  115.25-125.00-180.00   50
 30  \w     44.00 107.00   0.50    0.28    --  115.25-103.00 -25.45  126
 31  \w     46.00  71.00   0.50    0.28    --  115.25-108.00  87.71   50
 32  \w     45.00 107.00   0.50    0.28    --  115.25-107.00  92.98  124
 33  \w     79.00 108.00   0.50    0.28    --  115.25-108.00  87.71   58
 34  \w     44.00 105.00   0.50    0.28    --  115.25 -98.00  32.00  122
 35  \w     -5.00  80.00   0.50    0.07    --   45.14 -98.00  32.00  170
 36  \w     43.00 105.00   0.50    0.28    --  115.25 -95.00 -30.00  124
 37  \w     43.00 105.00   0.50    0.28    --  115.25 -95.00  90.00  124
 38  \w     43.00 105.00   0.50    0.28    --  115.25 -95.00  90.00  124
 39  \w     52.00  77.00   0.50    0.28    --  115.25 -95.00 120.00   50
 40  \w     65.00  90.00   0.50    0.28    --  115.25 -95.00 -60.00   50
 41  \w     43.00 105.00   0.50    0.28    --  115.25 -95.00 -90.00  124
 42  \w     67.00 101.00   0.50    0.28    --  115.25 -95.00-120.00   68
 43  \w     43.00 124.00   0.50    0.28    --  115.25 -88.00-147.91  162
 44  \w     43.00 105.00   0.50    0.28    --  115.25 -95.00-180.00  124
 45  \w     79.00 105.00   0.50    0.28    --  115.25 -95.00-150.00   52
 46  \w     47.00  73.00   0.50    0.28    --  115.25 -87.00-142.28   52
 47  \w    109.00 144.00   0.50    0.28    --  115.25 -86.00-121.57   70
 48  \w    107.00 140.00   0.50    0.28    --  115.25 -87.00-142.28   66
 49  \w     -1.00  81.00   0.50    0.07    --   45.14 -99.00-180.00  164
 50  \w    103.00 129.00   0.50    0.28    --  115.25 -88.00  63.79   52
 51  \w     43.00 146.00   0.50    0.28    --  115.25 -88.00  92.21  206
 52  \w     43.00 144.00   0.50    0.28    --  115.25 -84.00  47.52  202
 53  \w     90.00 178.00   0.50    0.28    --  115.25  15.00  90.00  176
 54  \w     92.00 117.00   0.50    0.28    --  115.25  77.00 -90.00   50
 55  \w    126.00 177.00   0.50    0.28    --  115.25  77.00 -90.00  102
 56  \w     89.00 178.00   0.50    0.28    --  115.25  77.00-120.00  178
 57  \w     89.00 118.00   0.50    0.28    --  115.25  77.00-180.00   58
 58  \w    153.00 178.00   0.50    0.28    --  115.25  61.00-180.00   50
 59  \w     96.00 178.00   0.50    0.28    --  115.25  61.00-150.00  164
 60  \w    110.00 145.00   0.50    0.28    --  115.25  61.00-180.00   70
 61  \w    150.00 178.00   0.50    0.28    --  115.25  61.00-120.00   56
 62  \w     96.00 178.00   0.50    0.28    --  115.25  61.00-120.00  164
 63  \w     96.00 178.00   0.50    0.28    --  115.25  61.00 -60.00  164
 64  \w    100.00 174.00   0.50    0.28    --  115.25  45.00 -90.00  148
 65  \w    106.00 132.00   0.50    0.28    --  115.25  45.00-180.00   52
 66  \w     19.00 118.00   0.50    0.07    --   45.14  77.00 -90.00  198
 67  \w     91.00 126.00   0.50    0.28    --  115.25  77.00 150.00   70
 68  \w    126.00 170.00   0.50    0.28    --  115.25  45.00 150.00   88
 69  \w     96.00 178.00   0.50    0.28    --  115.25  61.00 120.00  164
 70  \w     97.00 178.00   0.50    0.28    --  115.25  30.00 150.00  162
 71  \w     97.00 178.00   0.50    0.28    --  115.25  30.00 120.00  162
 72  \w     98.00 139.00   0.50    0.28    --  115.25  30.00   0.00   82
 73  \w     97.00 178.00   0.50    0.28    --  115.25  45.00  30.00  162
 74  \w     97.00 178.00   0.50    0.28    --  115.25  45.00   0.00  162
 75  \w     97.00 178.00   0.50    0.28    --  115.25  45.00 -60.00  162
 76  \w     97.00 178.00   0.50    0.28    --  115.25  30.00-120.00  162
 77  \w    118.00 143.00   0.50    0.28    --  115.25  30.00-180.00   50
 78  \w    126.00 177.00   0.50    0.28    --  115.25  30.00-150.00  102
 79  \w     90.00 178.00   0.50    0.28    --  115.25  15.00-120.00  176
 80  \w    106.00 178.00   0.50    0.28    --  115.25  98.00 139.00  144
 81  \w     95.00 178.00   0.50    0.28    --  115.25 125.00 150.00  166
 82  \w    137.00 164.00   0.50    0.28    --  115.25 125.00  30.00   54
 83  \w    134.00 167.00   0.50    0.28    --  115.25 125.00 -30.00   66
 84  \w     95.00 127.00   0.50    0.28    --  115.25 125.00 -90.00   64
 85  \w     95.00 178.00   0.50    0.28    --  115.25 125.00-120.00  166
 86  \w    135.00 166.00   0.50    0.28    --  115.25 125.00 -90.00   62
 87  \w    -27.00  33.00   0.50    0.07    --  -45.14  19.00  60.00  120
 88  \w    -80.00  26.00   0.50    0.07    --  -45.14  98.00 139.00  212
 89  \w    -80.00 -22.00   0.50    0.28    --  -93.75  98.00 139.00  116
 90  \w    -51.00 -20.00   0.50    0.28    --  -93.75  45.00  90.00   62
 91  \w    -86.00 -13.00   0.50    0.07    --  -45.14 125.00 -90.00  146
 92  \w    -51.00 -20.00   0.50    0.28    --  -93.75  45.00-180.00   62
 93  \w   -165.00 -86.00   0.50    0.28    --  -93.75 -98.00  32.00  158
 94  \w   -167.00 -73.00   0.50    0.28    --  -93.75 -64.00 106.63  188
;
_diffrn_measurement_device 'four-circle diffractometer'
_diffrn_measurement_device_type 'XtaLAB Synergy, Dualflex, HyPix'
_diffrn_measurement_method '\w scans'
_diffrn_orient_matrix_type 'CrysAlisPro convention (1999,Acta A55,543-557)'
_diffrn_orient_matrix_UB_11 -0.0478559000
_diffrn_orient_matrix_UB_12 0.0908688000
_diffrn_orient_matrix_UB_13 -0.0079769000
_diffrn_orient_matrix_UB_21 -0.0642063000
_diffrn_orient_matrix_UB_22 -0.0783400000
_diffrn_orient_matrix_UB_23 -0.1084702000
_diffrn_orient_matrix_UB_31 -0.0869573000
_diffrn_orient_matrix_UB_32 -0.0269135000
_diffrn_orient_matrix_UB_33 0.0384377000
_diffrn_radiation_monochromator mirror
_diffrn_radiation_probe x-ray
_diffrn_radiation_type 'Cu K\a'
_diffrn_radiation_wavelength 1.54184
_diffrn_reflns_av_R_equivalents 0.0577
_diffrn_reflns_av_unetI/netI 0.0365
_diffrn_reflns_Laue_measured_fraction_full 0.999
_diffrn_reflns_Laue_measured_fraction_max 0.992
_diffrn_reflns_limit_h_max 15
_diffrn_reflns_limit_h_min -17
_diffrn_reflns_limit_k_max 18
_diffrn_reflns_limit_k_min -18
_diffrn_reflns_limit_l_max 19
_diffrn_reflns_limit_l_min -19
_diffrn_reflns_number 82452
_diffrn_reflns_point_group_measured_fraction_full 0.999
_diffrn_reflns_point_group_measured_fraction_max 0.992
_diffrn_reflns_theta_full 67.684
_diffrn_reflns_theta_max 80.083
_diffrn_reflns_theta_min 3.309
_diffrn_source 'micro-focus sealed X-ray tube'
_diffrn_source_type 'PhotonJet (Cu) X-ray Source'
_exptl_absorpt_coefficient_mu 0.816
_exptl_absorpt_correction_T_max 1.000
_exptl_absorpt_correction_T_min 0.468
_exptl_absorpt_correction_type gaussian
_exptl_absorpt_process_details
;
CrysAlisPro 1.171.43.137a (Rigaku Oxford Diffraction, 2024)
Numerical absorption correction based on gaussian integration over
a multifaceted crystal model
Empirical absorption correction using spherical harmonics,
implemented in SCALE3 ABSPACK scaling algorithm.
;
_exptl_crystal_colour colourless
_exptl_crystal_colour_primary colourless
_exptl_crystal_density_diffrn 1.299
_exptl_crystal_density_method 'not measured'
_exptl_crystal_description plate
_exptl_crystal_F_000 1088
_exptl_crystal_size_max 0.239
_exptl_crystal_size_mid 0.183
_exptl_crystal_size_min 0.041
_refine_diff_density_max 0.335
_refine_diff_density_min -0.211
_refine_diff_density_rms 0.048
_refine_ls_extinction_coef 0.00169(12)
_refine_ls_extinction_expression Fc^*^=kFc[1+0.001xFc^2^\l^3^/sin(2\q)]^-1/4^
_refine_ls_extinction_method 'SHELXL-2018/3 (Sheldrick 2018)'
_refine_ls_goodness_of_fit_ref 1.043
_refine_ls_hydrogen_treatment mixed
_refine_ls_matrix_type full
_refine_ls_number_parameters 698
_refine_ls_number_reflns 11274
_refine_ls_number_restraints 1
_refine_ls_restrained_S_all 1.043
_refine_ls_R_factor_all 0.0413
_refine_ls_R_factor_gt 0.0357
_refine_ls_shift/su_max 0.001
_refine_ls_shift/su_mean 0.000
_refine_ls_structure_factor_coef Fsqd
_refine_ls_weighting_details 'w=1/[\s^2^(Fo^2^)+(0.0446P)^2^+0.6525P] where P=(Fo^2^+2Fc^2^)/3'
_refine_ls_weighting_scheme calc
_refine_ls_wR_factor_gt 0.0903
_refine_ls_wR_factor_ref 0.0960
_reflns_Friedel_coverage 0.000
_reflns_number_gt 9955
_reflns_number_total 11274
_reflns_threshold_expression 'I > 2\s(I)'
_cod_data_source_file d6ce00350h2.cif
_cod_data_source_block cyclam(OH)42BA_III+IV
_cod_database_code 7252120
_shelx_shelxl_version_number 2018/3
_chemical_oxdiff_formula C48N8O16H72
_chemical_oxdiff_usercomment LVK891
_shelx_space_group_comment
;
The symmetry employed for this shelxl refinement is uniquely defined
by the following loop, which should always be used as a source of
symmetry information in preference to the above space-group names.
They are only intended as comments.
;
_shelx_estimated_absorpt_t_max 0.967
_shelx_estimated_absorpt_t_min 0.829
_olex2_refinement_description
;
1. Fixed Uiso
 At 1.2 times of:
  All C(H) groups, All C(H,H) groups
2. Restrained distances
 O5-H5 \\sim O6-H6
 with sigma of 0.02
3.a Secondary CH2 refined with riding coordinates:
 C1(H1B,H1C), C2(H2A,H2B), C3(H3A,H3B), C4(H4B,H4C), C5(H5A,H5B), C13(H13A,
 H13B), C14(H14A,H14B), C15(H15A,H15B), C16(H16A,H16B), C17(H17A,H17B),
 C25(H25A,H25B), C26(H26A,H26B), C27(H27A,H27B), C28(H28A,H28B), C29(H29A,H29B),
  C30(H30A,H30B), C31(H31A,H31B), C32(H32A,H32B), C33(H33A,H33B), C34(H34A,H34B)
3.b Aromatic/amide H refined with riding coordinates:
 C8(H8B), C9(H9), C10(H10), C11(H11), C12(H12), C20(H20), C21(H21), C22(H22),
 C23(H23), C24(H24), C37(H37), C38(H38), C39(H39), C40(H40), C41(H41), C44(H44),
  C45(H45), C46(H46), C47(H47), C48(H48)
;
_olex2_submission_special_instructions 'No special instructions were received'
_oxdiff_exptl_absorpt_empirical_details
;
Empirical correction (ABSPACK) includes:
- Absorption correction using spherical harmonics
- Frame scaling
;
_oxdiff_exptl_absorpt_empirical_full_max 1.119
_oxdiff_exptl_absorpt_empirical_full_min 0.901

loop_
_space_group_symop_operation_xyz
'x, y, z'
'-x, -y, -z'

loop_
_atom_site_label
_atom_site_type_symbol
_atom_site_fract_x
_atom_site_fract_y
_atom_site_fract_z
_atom_site_U_iso_or_equiv
_atom_site_adp_type
_atom_site_occupancy
_atom_site_site_symmetry_order
_atom_site_calc_flag
_atom_site_refinement_flags_posn
_atom_site_refinement_flags_adp
_atom_site_refinement_flags_occupancy
_atom_site_disorder_assembly
_atom_site_disorder_group
O1 O 0.82924(6) 0.50688(6) 0.34253(6) 0.01885(16) Uani 1 1 d . . . . .
H1 H 0.8675(17) 0.4564(18) 0.3088(17) 0.051(6) Uiso 1 1 d . . . . .
O2 O 0.92992(6) 0.36013(6) 0.56751(6) 0.01790(15) Uani 1 1 d . . . . .
H2 H 0.9388(14) 0.4302(16) 0.6099(15) 0.034(4) Uiso 1 1 d . . . . .
O3 O 0.72992(6) 0.04828(7) 0.02252(6) 0.02199(17) Uani 1 1 d . . . . .
H3 H 0.7211(13) 0.0324(15) 0.0668(14) 0.031(4) Uiso 1 1 d . . . . .
O4 O 0.60324(6) 0.24565(6) 0.25713(6) 0.02125(16) Uani 1 1 d . . . . .
H4 H 0.6190(16) 0.1965(18) 0.2802(16) 0.048(5) Uiso 1 1 d . . . . .
O5 O 0.54026(7) 0.56171(6) 0.83843(6) 0.02394(17) Uani 1 1 d D . . . .
H5 H 0.5925(15) 0.5437(18) 0.8715(16) 0.050(6) Uiso 1 1 d D . . . .
O6 O 0.48001(7) 0.30617(7) 0.91146(6) 0.02431(18) Uani 1 1 d D . . . .
H6 H 0.5493(14) 0.3402(17) 0.9508(16) 0.048(5) Uiso 1 1 d D . . . .
O7 O 0.57160(6) 0.09268(6) 0.56231(6) 0.02091(16) Uani 1 1 d . . . . .
H7 H 0.5141(15) 0.1041(15) 0.5293(14) 0.034(4) Uiso 1 1 d . . . . .
O8 O 0.60881(6) 0.34456(7) 0.48427(6) 0.02236(17) Uani 1 1 d . . . . .
H8 H 0.5366(17) 0.3205(18) 0.4516(17) 0.049(5) Uiso 1 1 d . . . . .
O9 O 0.65330(6) 0.01565(6) 0.15514(6) 0.02055(16) Uani 1 1 d . . . . .
O10 O 0.66561(6) 0.11186(6) 0.31678(6) 0.02084(16) Uani 1 1 d . . . . .
O11 O 0.41541(6) 0.27860(7) 0.40625(6) 0.02231(17) Uani 1 1 d . . . . .
O12 O 0.43671(6) 0.20653(6) 0.50836(6) 0.01945(16) Uani 1 1 d . . . . .
O13 O 0.90826(7) 0.36552(7) 0.23782(7) 0.02644(18) Uani 1 1 d . . . . .
O14 O 1.07447(8) 0.44120(8) 0.31664(7) 0.0332(2) Uani 1 1 d . . . . .
O15 O 0.66332(6) 0.44085(6) 0.89128(6) 0.02000(16) Uani 1 1 d . . . . .
O16 O 0.66763(6) 0.39460(7) 1.01099(6) 0.02278(17) Uani 1 1 d . . . . .
N1 N 0.85342(7) 0.52626(7) 0.44287(7) 0.01461(17) Uani 1 1 d . . . . .
H1A H 0.9217(13) 0.5332(13) 0.4663(12) 0.023(4) Uiso 1 1 d . . . . .
N2 N 0.94142(7) 0.35639(7) 0.47570(6) 0.01508(17) Uani 1 1 d . . . . .
N3 N 0.62590(7) 0.05086(7) -0.02317(7) 0.01703(18) Uani 1 1 d . . . . .
N4 N 0.57366(7) 0.18231(7) 0.15121(7) 0.01757(18) Uani 1 1 d . . . . .
H4A H 0.5875(12) 0.1143(14) 0.1382(13) 0.025(4) Uiso 1 1 d . . . . .
N5 N 0.49175(7) 0.46373(7) 0.74587(7) 0.01886(18) Uani 1 1 d . . . . .
N6 N 0.47026(7) 0.32283(8) 0.82668(7) 0.01796(18) Uani 1 1 d . . . . .
H6A H 0.5357(14) 0.3554(14) 0.8320(13) 0.030(4) Uiso 1 1 d . . . . .
N7 N 0.60736(7) 0.19359(7) 0.65350(7) 0.01647(17) Uani 1 1 d . . . . .
N8 N 0.62441(7) 0.33653(7) 0.57398(7) 0.01725(18) Uani 1 1 d . . . . .
H8A H 0.5639(13) 0.3028(13) 0.5714(12) 0.021(4) Uiso 1 1 d . . . . .
C1 C 0.90413(8) 0.72155(9) 0.50697(8) 0.0192(2) Uani 1 1 d . . . . .
H1B H 0.879444 0.788903 0.535745 0.023 Uiso 1 1 calc R U . . .
H1C H 0.903484 0.704025 0.437823 0.023 Uiso 1 1 calc R U . . .
C2 C 0.83128(8) 0.63294(8) 0.50357(8) 0.0179(2) Uani 1 1 d . . . . .
H2A H 0.838595 0.644882 0.572535 0.022 Uiso 1 1 calc R U . . .
H2B H 0.759665 0.634337 0.473898 0.022 Uiso 1 1 calc R U . . .
C3 C 0.79405(8) 0.43868(8) 0.44993(8) 0.0166(2) Uani 1 1 d . . . . .
H3A H 0.721428 0.422576 0.410322 0.020 Uiso 1 1 calc R U . . .
H3B H 0.796287 0.462491 0.520581 0.020 Uiso 1 1 calc R U . . .
C4 C 0.83735(8) 0.33864(8) 0.41144(8) 0.0167(2) Uani 1 1 d . . . . .
H4B H 0.792111 0.279761 0.409782 0.020 Uiso 1 1 calc R U . . .
H4C H 0.839393 0.317436 0.342264 0.020 Uiso 1 1 calc R U . . .
C5 C 0.98619(8) 0.26175(8) 0.43116(8) 0.0185(2) Uani 1 1 d . . . . .
H5A H 0.985558 0.246408 0.362514 0.022 Uiso 1 1 calc R U . . .
H5B H 0.943566 0.199218 0.426367 0.022 Uiso 1 1 calc R U . . .
C6 C 1.00283(9) 0.37161(9) 0.24438(8) 0.0206(2) Uani 1 1 d . . . . .
C7 C 1.02934(8) 0.28736(8) 0.15761(8) 0.0172(2) Uani 1 1 d . . . . .
C8 C 1.12889(9) 0.29577(9) 0.15051(9) 0.0205(2) Uani 1 1 d . . . . .
H8B H 1.181231 0.354462 0.201605 0.025 Uiso 1 1 calc R U . . .
C9 C 1.15203(9) 0.21847(10) 0.06879(10) 0.0244(2) Uani 1 1 d . . . . .
H9 H 1.219624 0.225443 0.063109 0.029 Uiso 1 1 calc R U . . .
C10 C 1.07623(10) 0.13113(10) -0.00447(9) 0.0270(2) Uani 1 1 d . . . . .
H10 H 1.092312 0.077473 -0.059532 0.032 Uiso 1 1 calc R U . . .
C11 C 0.97708(10) 0.12219(10) 0.00271(9) 0.0266(2) Uani 1 1 d . . . . .
H11 H 0.925343 0.062287 -0.047417 0.032 Uiso 1 1 calc R U . . .
C12 C 0.95319(9) 0.20032(9) 0.08274(9) 0.0207(2) Uani 1 1 d . . . . .
H12 H 0.884831 0.194617 0.086652 0.025 Uiso 1 1 calc R U . . .
C13 C 0.60474(9) -0.13393(9) -0.15521(8) 0.0209(2) Uani 1 1 d . . . . .
H13A H 0.581008 -0.179268 -0.228834 0.025 Uiso 1 1 calc R U . . .
H13B H 0.676089 -0.140276 -0.131164 0.025 Uiso 1 1 calc R U . . .
C14 C 0.60468(8) -0.01813(9) -0.13107(8) 0.0190(2) Uani 1 1 d . . . . .
H14A H 0.657406 0.006775 -0.154846 0.023 Uiso 1 1 calc R U . . .
H14B H 0.537016 -0.013406 -0.166709 0.023 Uiso 1 1 calc R U . . .
C15 C 0.62476(9) 0.16195(9) 0.00090(9) 0.0221(2) Uani 1 1 d . . . . .
H15A H 0.557886 0.166053 -0.036715 0.027 Uiso 1 1 calc R U . . .
H15B H 0.679221 0.189009 -0.019775 0.027 Uiso 1 1 calc R U . . .
C16 C 0.64203(9) 0.23109(9) 0.11247(9) 0.0229(2) Uani 1 1 d . . . . .
H16A H 0.714589 0.240536 0.148816 0.027 Uiso 1 1 calc R U . . .
H16B H 0.628444 0.302439 0.125365 0.027 Uiso 1 1 calc R U . . .
C17 C 0.46231(8) 0.17644(8) 0.10940(8) 0.0194(2) Uani 1 1 d . . . . .
H17A H 0.441102 0.129493 0.036032 0.023 Uiso 1 1 calc R U . . .
H17B H 0.451679 0.248559 0.121908 0.023 Uiso 1 1 calc R U . . .
C18 C 0.68642(8) 0.03769(8) 0.24614(8) 0.0166(2) Uani 1 1 d . . . . .
C19 C 0.75536(8) -0.03025(8) 0.27001(8) 0.0169(2) Uani 1 1 d . . . . .
C20 C 0.80005(9) -0.00613(9) 0.36916(9) 0.0213(2) Uani 1 1 d . . . . .
H20 H 0.787897 0.053851 0.422160 0.026 Uiso 1 1 calc R U . . .
C21 C 0.86261(9) -0.07019(10) 0.39041(9) 0.0256(2) Uani 1 1 d . . . . .
H21 H 0.893193 -0.053643 0.457940 0.031 Uiso 1 1 calc R U . . .
C22 C 0.88027(9) -0.15807(10) 0.31307(10) 0.0254(2) Uani 1 1 d . . . . .
H22 H 0.922853 -0.201556 0.327790 0.030 Uiso 1 1 calc R U . . .
C23 C 0.83576(9) -0.18253(10) 0.21413(9) 0.0231(2) Uani 1 1 d . . . . .
H23 H 0.847820 -0.242745 0.161279 0.028 Uiso 1 1 calc R U . . .
C24 C 0.77343(8) -0.11863(9) 0.19258(8) 0.0195(2) Uani 1 1 d . . . . .
H24 H 0.743132 -0.135275 0.124971 0.023 Uiso 1 1 calc R U . . .
C25 C 0.59194(9) 0.52233(9) 0.65909(9) 0.0234(2) Uani 1 1 d . . . . .
H25A H 0.584654 0.526596 0.596311 0.028 Uiso 1 1 calc R U . . .
H25B H 0.624931 0.594328 0.715661 0.028 Uiso 1 1 calc R U . . .
C26 C 0.48536(9) 0.49104(9) 0.66494(9) 0.0217(2) Uani 1 1 d . . . . .
H26A H 0.449534 0.551101 0.676573 0.026 Uiso 1 1 calc R U . . .
H26B H 0.444920 0.429057 0.600473 0.026 Uiso 1 1 calc R U . . .
C27 C 0.39020(9) 0.43000(10) 0.75071(10) 0.0238(2) Uani 1 1 d . . . . .
H27A H 0.350521 0.368258 0.685729 0.029 Uiso 1 1 calc R U . . .
H27B H 0.352643 0.488931 0.763740 0.029 Uiso 1 1 calc R U . . .
C28 C 0.40019(9) 0.39916(10) 0.83339(10) 0.0242(2) Uani 1 1 d . . . . .
H28A H 0.426900 0.464256 0.899183 0.029 Uiso 1 1 calc R U . . .
H28B H 0.331515 0.366099 0.828984 0.029 Uiso 1 1 calc R U . . .
C29 C 0.43225(8) 0.21848(9) 0.73293(8) 0.0186(2) Uani 1 1 d . . . . .
H29A H 0.432063 0.230284 0.674901 0.022 Uiso 1 1 calc R U . . .
H29B H 0.360651 0.189497 0.725041 0.022 Uiso 1 1 calc R U . . .
C30 C 0.49725(9) 0.13707(9) 0.73273(9) 0.0212(2) Uani 1 1 d . . . . .
H30A H 0.464578 0.067930 0.671983 0.025 Uiso 1 1 calc R U . . .
H30B H 0.498424 0.126634 0.791646 0.025 Uiso 1 1 calc R U . . .
C31 C 0.60770(8) 0.16894(9) 0.73516(8) 0.0191(2) Uani 1 1 d . . . . .
H31A H 0.644566 0.232168 0.800140 0.023 Uiso 1 1 calc R U . . .
H31B H 0.643741 0.109729 0.727973 0.023 Uiso 1 1 calc R U . . .
C32 C 0.70895(8) 0.23739(9) 0.65690(9) 0.0196(2) Uani 1 1 d . . . . .
H32A H 0.753026 0.184352 0.649838 0.024 Uiso 1 1 calc R U . . .
H32B H 0.741108 0.302092 0.722113 0.024 Uiso 1 1 calc R U . . .
C33 C 0.69945(8) 0.26540(9) 0.57236(9) 0.0208(2) Uani 1 1 d . . . . .
H33A H 0.767492 0.301772 0.578696 0.025 Uiso 1 1 calc R U . . .
H33B H 0.676735 0.199021 0.507391 0.025 Uiso 1 1 calc R U . . .
C34 C 0.66180(8) 0.44573(9) 0.66202(8) 0.0200(2) Uani 1 1 d . . . . .
H34A H 0.731046 0.475398 0.664656 0.024 Uiso 1 1 calc R U . . .
H34B H 0.668021 0.440104 0.724041 0.024 Uiso 1 1 calc R U . . .
C35 C 0.70771(8) 0.44403(8) 0.97355(8) 0.0174(2) Uani 1 1 d . . . . .
C36 C 0.81424(8) 0.51095(8) 1.03003(8) 0.0179(2) Uani 1 1 d . . . . .
C37 C 0.86359(9) 0.52290(10) 1.12421(9) 0.0235(2) Uani 1 1 d . . . . .
H37 H 0.830294 0.487733 1.152444 0.028 Uiso 1 1 calc R U . . .
C38 C 0.96153(10) 0.58632(10) 1.17667(9) 0.0277(3) Uani 1 1 d . . . . .
H38 H 0.995033 0.594662 1.240861 0.033 Uiso 1 1 calc R U . . .
C39 C 1.01047(9) 0.63755(10) 1.13523(10) 0.0263(2) Uani 1 1 d . . . . .
H39 H 1.077275 0.680971 1.171363 0.032 Uiso 1 1 calc R U . . .
C40 C 0.96217(9) 0.62555(9) 1.04128(9) 0.0229(2) Uani 1 1 d . . . . .
H40 H 0.995916 0.660257 1.012952 0.028 Uiso 1 1 calc R U . . .
C41 C 0.86412(9) 0.56241(9) 0.98899(8) 0.0198(2) Uani 1 1 d . . . . .
H41 H 0.830843 0.554251 0.924821 0.024 Uiso 1 1 calc R U . . .
C42 C 0.38526(8) 0.21380(8) 0.43431(8) 0.01619(19) Uani 1 1 d . . . . .
C43 C 0.28046(8) 0.14255(8) 0.37627(8) 0.01590(19) Uani 1 1 d . . . . .
C44 C 0.24648(8) 0.06254(9) 0.39770(8) 0.0183(2) Uani 1 1 d . . . . .
H44 H 0.290144 0.051362 0.447627 0.022 Uiso 1 1 calc R U . . .
C45 C 0.14829(9) -0.00063(9) 0.34545(9) 0.0216(2) Uani 1 1 d . . . . .
H45 H 0.125264 -0.055352 0.359581 0.026 Uiso 1 1 calc R U . . .
C46 C 0.08370(9) 0.01569(9) 0.27280(9) 0.0236(2) Uani 1 1 d . . . . .
H46 H 0.016426 -0.027022 0.238183 0.028 Uiso 1 1 calc R U . . .
C47 C 0.11773(9) 0.09478(9) 0.25079(8) 0.0216(2) Uani 1 1 d . . . . .
H47 H 0.073882 0.105704 0.200777 0.026 Uiso 1 1 calc R U . . .
C48 C 0.21603(8) 0.15776(8) 0.30216(8) 0.0180(2) Uani 1 1 d . . . . .
H48 H 0.239393 0.211311 0.286753 0.022 Uiso 1 1 calc R U . . .

loop_
_atom_site_aniso_label
_atom_site_aniso_U_11
_atom_site_aniso_U_22
_atom_site_aniso_U_33
_atom_site_aniso_U_23
_atom_site_aniso_U_13
_atom_site_aniso_U_12
O1 0.0213(4) 0.0242(4) 0.0132(3) 0.0103(3) 0.0050(3) 0.0075(3)
O2 0.0199(4) 0.0209(4) 0.0147(4) 0.0095(3) 0.0065(3) 0.0034(3)
O3 0.0143(4) 0.0267(4) 0.0225(4) 0.0121(3) 0.0011(3) 0.0016(3)
O4 0.0274(4) 0.0156(4) 0.0130(4) 0.0033(3) -0.0003(3) 0.0032(3)
O5 0.0302(4) 0.0151(4) 0.0190(4) 0.0050(3) 0.0007(3) 0.0033(3)
O6 0.0271(4) 0.0292(4) 0.0191(4) 0.0144(3) 0.0069(3) 0.0010(3)
O7 0.0235(4) 0.0148(3) 0.0169(4) 0.0036(3) 0.0016(3) 0.0015(3)
O8 0.0215(4) 0.0295(4) 0.0168(4) 0.0136(3) 0.0040(3) -0.0025(3)
O9 0.0249(4) 0.0194(4) 0.0169(4) 0.0090(3) 0.0038(3) 0.0064(3)
O10 0.0267(4) 0.0159(4) 0.0180(4) 0.0071(3) 0.0051(3) 0.0049(3)
O11 0.0216(4) 0.0240(4) 0.0217(4) 0.0144(3) 0.0017(3) -0.0014(3)
O12 0.0169(3) 0.0227(4) 0.0182(4) 0.0117(3) 0.0010(3) 0.0004(3)
O13 0.0325(5) 0.0251(4) 0.0251(4) 0.0104(3) 0.0169(4) 0.0090(3)
O14 0.0372(5) 0.0273(4) 0.0177(4) 0.0002(4) -0.0022(4) 0.0106(4)
O15 0.0200(4) 0.0209(4) 0.0180(4) 0.0106(3) 0.0016(3) 0.0013(3)
O16 0.0254(4) 0.0232(4) 0.0218(4) 0.0138(3) 0.0052(3) 0.0022(3)
N1 0.0133(4) 0.0175(4) 0.0132(4) 0.0076(3) 0.0034(3) 0.0030(3)
N2 0.0162(4) 0.0157(4) 0.0128(4) 0.0062(3) 0.0049(3) 0.0025(3)
N3 0.0159(4) 0.0167(4) 0.0172(4) 0.0084(4) 0.0018(3) 0.0035(3)
N4 0.0223(4) 0.0124(4) 0.0132(4) 0.0039(3) 0.0017(3) 0.0024(3)
N5 0.0192(4) 0.0141(4) 0.0184(4) 0.0058(4) 0.0011(3) 0.0025(3)
N6 0.0185(4) 0.0201(4) 0.0184(4) 0.0111(4) 0.0069(3) 0.0036(3)
N7 0.0174(4) 0.0135(4) 0.0145(4) 0.0048(3) 0.0020(3) 0.0015(3)
N8 0.0164(4) 0.0199(4) 0.0164(4) 0.0100(4) 0.0050(3) 0.0002(3)
C1 0.0219(5) 0.0168(5) 0.0220(5) 0.0103(4) 0.0085(4) 0.0076(4)
C2 0.0172(5) 0.0183(5) 0.0186(5) 0.0077(4) 0.0069(4) 0.0066(4)
C3 0.0131(4) 0.0189(5) 0.0173(5) 0.0088(4) 0.0044(4) 0.0004(4)
C4 0.0160(5) 0.0157(5) 0.0150(5) 0.0061(4) 0.0024(4) -0.0009(4)
C5 0.0203(5) 0.0135(5) 0.0201(5) 0.0059(4) 0.0073(4) 0.0027(4)
C6 0.0305(6) 0.0189(5) 0.0145(5) 0.0091(4) 0.0067(4) 0.0078(4)
C7 0.0215(5) 0.0158(5) 0.0146(5) 0.0078(4) 0.0044(4) 0.0045(4)
C8 0.0193(5) 0.0208(5) 0.0201(5) 0.0112(4) 0.0012(4) 0.0027(4)
C9 0.0215(5) 0.0306(6) 0.0282(6) 0.0177(5) 0.0103(5) 0.0115(5)
C10 0.0358(6) 0.0250(6) 0.0218(6) 0.0089(5) 0.0130(5) 0.0147(5)
C11 0.0304(6) 0.0190(5) 0.0208(5) 0.0037(4) 0.0041(5) 0.0010(4)
C12 0.0198(5) 0.0205(5) 0.0198(5) 0.0084(4) 0.0053(4) 0.0019(4)
C13 0.0212(5) 0.0207(5) 0.0182(5) 0.0069(4) 0.0052(4) 0.0070(4)
C14 0.0195(5) 0.0209(5) 0.0172(5) 0.0097(4) 0.0052(4) 0.0040(4)
C15 0.0284(6) 0.0179(5) 0.0225(5) 0.0117(4) 0.0079(4) 0.0036(4)
C16 0.0278(6) 0.0150(5) 0.0233(6) 0.0082(4) 0.0062(4) 0.0000(4)
C17 0.0220(5) 0.0151(5) 0.0170(5) 0.0065(4) 0.0007(4) 0.0046(4)
C18 0.0162(5) 0.0145(4) 0.0177(5) 0.0080(4) 0.0031(4) -0.0007(4)
C19 0.0160(5) 0.0167(5) 0.0189(5) 0.0100(4) 0.0046(4) 0.0007(4)
C20 0.0227(5) 0.0206(5) 0.0187(5) 0.0088(4) 0.0041(4) 0.0027(4)
C21 0.0254(6) 0.0305(6) 0.0224(6) 0.0161(5) 0.0024(4) 0.0054(5)
C22 0.0223(5) 0.0292(6) 0.0327(6) 0.0205(5) 0.0087(5) 0.0096(4)
C23 0.0227(5) 0.0236(5) 0.0269(6) 0.0130(5) 0.0112(4) 0.0083(4)
C24 0.0197(5) 0.0214(5) 0.0193(5) 0.0109(4) 0.0068(4) 0.0036(4)
C25 0.0293(6) 0.0174(5) 0.0233(6) 0.0112(4) 0.0047(5) 0.0029(4)
C26 0.0241(5) 0.0178(5) 0.0211(5) 0.0095(4) 0.0014(4) 0.0063(4)
C27 0.0182(5) 0.0232(5) 0.0306(6) 0.0136(5) 0.0049(4) 0.0076(4)
C28 0.0215(5) 0.0245(5) 0.0299(6) 0.0129(5) 0.0119(5) 0.0096(4)
C29 0.0180(5) 0.0184(5) 0.0186(5) 0.0090(4) 0.0050(4) 0.0006(4)
C30 0.0265(5) 0.0174(5) 0.0218(5) 0.0114(4) 0.0068(4) 0.0032(4)
C31 0.0222(5) 0.0174(5) 0.0174(5) 0.0091(4) 0.0032(4) 0.0061(4)
C32 0.0152(5) 0.0197(5) 0.0220(5) 0.0091(4) 0.0034(4) 0.0041(4)
C33 0.0164(5) 0.0229(5) 0.0231(5) 0.0099(4) 0.0081(4) 0.0039(4)
C34 0.0197(5) 0.0187(5) 0.0189(5) 0.0085(4) 0.0035(4) -0.0005(4)
C35 0.0206(5) 0.0145(4) 0.0174(5) 0.0072(4) 0.0059(4) 0.0064(4)
C36 0.0193(5) 0.0165(5) 0.0176(5) 0.0079(4) 0.0041(4) 0.0067(4)
C37 0.0262(6) 0.0252(5) 0.0219(5) 0.0146(5) 0.0042(4) 0.0071(4)
C38 0.0277(6) 0.0302(6) 0.0219(6) 0.0136(5) -0.0017(5) 0.0074(5)
C39 0.0189(5) 0.0251(6) 0.0283(6) 0.0104(5) -0.0001(4) 0.0048(4)
C40 0.0199(5) 0.0228(5) 0.0263(6) 0.0116(5) 0.0070(4) 0.0055(4)
C41 0.0209(5) 0.0203(5) 0.0178(5) 0.0092(4) 0.0042(4) 0.0059(4)
C42 0.0169(5) 0.0158(5) 0.0145(5) 0.0056(4) 0.0054(4) 0.0040(4)
C43 0.0161(5) 0.0147(4) 0.0144(5) 0.0044(4) 0.0047(4) 0.0045(4)
C44 0.0182(5) 0.0174(5) 0.0188(5) 0.0082(4) 0.0049(4) 0.0054(4)
C45 0.0210(5) 0.0160(5) 0.0249(6) 0.0081(4) 0.0058(4) 0.0021(4)
C46 0.0181(5) 0.0210(5) 0.0221(5) 0.0048(4) 0.0015(4) 0.0005(4)
C47 0.0207(5) 0.0233(5) 0.0156(5) 0.0064(4) 0.0013(4) 0.0058(4)
C48 0.0204(5) 0.0176(5) 0.0147(5) 0.0065(4) 0.0050(4) 0.0046(4)

loop_
_atom_type_symbol
_atom_type_description
_atom_type_scat_dispersion_real
_atom_type_scat_dispersion_imag
_atom_type_scat_source
C C 0.0181 0.0091 'International Tables Vol C Tables 4.2.6.8 and 6.1.1.4'
H H 0.0000 0.0000 'International Tables Vol C Tables 4.2.6.8 and 6.1.1.4'
N N 0.0311 0.0180 'International Tables Vol C Tables 4.2.6.8 and 6.1.1.4'
O O 0.0492 0.0322 'International Tables Vol C Tables 4.2.6.8 and 6.1.1.4'

loop_
_exptl_crystal_face_index_h
_exptl_crystal_face_index_k
_exptl_crystal_face_index_l
_exptl_crystal_face_perp_dist
-1 0 1 0.0614
1 0 -1 0.0647
-1 -2 1 0.0935
0 -2 1 0.1019
0 2 -1 0.1334
2 0 -1 0.0429
2 -2 1 0.0748
0 -1 1 0.1169
0 1 -1 0.1404
-2 1 0 0.0717
-1 0 0 0.0200
1 0 0 0.0206
-2 0 -1 0.0450
1 1 2 0.1042
-1 -1 -2 0.0923

loop_
_geom_angle_atom_site_label_1
_geom_angle_atom_site_label_2
_geom_angle_atom_site_label_3
_geom_angle
_geom_angle_site_symmetry_1
_geom_angle_site_symmetry_3
_geom_angle_publ_flag
N1 O1 H1 108.2(13) . . ?
N2 O2 H2 104.4(12) . . ?
N3 O3 H3 101.0(12) . . ?
N4 O4 H4 103.3(13) . . ?
N5 O5 H5 104.2(14) . . ?
N6 O6 H6 103.3(13) . . ?
N7 O7 H7 101.4(12) . . ?
N8 O8 H8 105.5(13) . . ?
O1 N1 H1A 108.9(10) . . ?
O1 N1 C2 107.38(8) . . ?
O1 N1 C3 110.53(8) . . ?
C2 N1 H1A 105.6(11) . . ?
C3 N1 H1A 111.7(10) . . ?
C3 N1 C2 112.51(8) . . ?
O2 N2 C4 106.57(7) . . ?
O2 N2 C5 104.35(8) . . ?
C4 N2 C5 109.92(8) . . ?
O3 N3 C14 106.08(8) . . ?
O3 N3 C15 106.70(8) . . ?
C15 N3 C14 111.63(9) . . ?
O4 N4 H4A 106.4(10) . . ?
O4 N4 C16 107.49(8) . . ?
O4 N4 C17 109.27(8) . . ?
C16 N4 H4A 108.2(10) . . ?
C17 N4 H4A 111.7(10) . . ?
C17 N4 C16 113.37(9) . . ?
O5 N5 C26 106.16(8) . . ?
O5 N5 C27 106.42(9) . . ?
C27 N5 C26 111.90(9) . . ?
O6 N6 H6A 107.4(11) . . ?
O6 N6 C28 107.04(8) . . ?
O6 N6 C29 109.84(8) . . ?
C28 N6 H6A 108.6(11) . . ?
C29 N6 H6A 110.4(11) . . ?
C29 N6 C28 113.25(9) . . ?
O7 N7 C31 106.00(8) . . ?
O7 N7 C32 106.23(8) . . ?
C32 N7 C31 113.57(9) . . ?
O8 N8 H8A 107.3(10) . . ?
O8 N8 C33 107.24(8) . . ?
O8 N8 C34 109.26(8) . . ?
C33 N8 H8A 107.4(10) . . ?
C34 N8 H8A 112.7(10) . . ?
C34 N8 C33 112.69(9) . . ?
H1B C1 H1C 107.8 . . ?
C2 C1 H1B 109.1 . . ?
C2 C1 H1C 109.1 . . ?
C2 C1 C5 112.68(9) . 2_766 ?
C5 C1 H1B 109.1 2_766 . ?
C5 C1 H1C 109.1 2_766 . ?
N1 C2 C1 110.87(8) . . ?
N1 C2 H2A 109.5 . . ?
N1 C2 H2B 109.5 . . ?
C1 C2 H2A 109.5 . . ?
C1 C2 H2B 109.5 . . ?
H2A C2 H2B 108.1 . . ?
N1 C3 H3A 109.4 . . ?
N1 C3 H3B 109.4 . . ?
N1 C3 C4 111.23(8) . . ?
H3A C3 H3B 108.0 . . ?
C4 C3 H3A 109.4 . . ?
C4 C3 H3B 109.4 . . ?
N2 C4 C3 110.87(8) . . ?
N2 C4 H4B 109.5 . . ?
N2 C4 H4C 109.5 . . ?
C3 C4 H4B 109.5 . . ?
C3 C4 H4C 109.5 . . ?
H4B C4 H4C 108.1 . . ?
N2 C5 C1 111.73(9) . 2_766 ?
N2 C5 H5A 109.3 . . ?
N2 C5 H5B 109.3 . . ?
C1 C5 H5A 109.3 2_766 . ?
C1 C5 H5B 109.3 2_766 . ?
H5A C5 H5B 107.9 . . ?
O13 C6 C7 116.31(10) . . ?
O14 C6 O13 125.32(11) . . ?
O14 C6 C7 118.37(11) . . ?
C8 C7 C6 120.70(10) . . ?
C8 C7 C12 119.51(10) . . ?
C12 C7 C6 119.79(10) . . ?
C7 C8 H8B 119.9 . . ?
C7 C8 C9 120.17(11) . . ?
C9 C8 H8B 119.9 . . ?
C8 C9 H9 120.0 . . ?
C10 C9 C8 119.93(11) . . ?
C10 C9 H9 120.0 . . ?
C9 C10 H10 120.0 . . ?
C11 C10 C9 120.01(11) . . ?
C11 C10 H10 120.0 . . ?
C10 C11 H11 119.9 . . ?
C12 C11 C10 120.21(11) . . ?
C12 C11 H11 119.9 . . ?
C7 C12 H12 119.9 . . ?
C11 C12 C7 120.13(11) . . ?
C11 C12 H12 119.9 . . ?
H13A C13 H13B 107.6 . . ?
C14 C13 H13A 108.7 . . ?
C14 C13 H13B 108.7 . . ?
C17 C13 H13A 108.7 2_655 . ?
C17 C13 H13B 108.7 2_655 . ?
C17 C13 C14 114.34(9) 2_655 . ?
N3 C14 C13 111.07(9) . . ?
N3 C14 H14A 109.4 . . ?
N3 C14 H14B 109.4 . . ?
C13 C14 H14A 109.4 . . ?
C13 C14 H14B 109.4 . . ?
H14A C14 H14B 108.0 . . ?
N3 C15 H15A 109.5 . . ?
N3 C15 H15B 109.5 . . ?
N3 C15 C16 110.74(9) . . ?
H15A C15 H15B 108.1 . . ?
C16 C15 H15A 109.5 . . ?
C16 C15 H15B 109.5 . . ?
N4 C16 C15 111.56(9) . . ?
N4 C16 H16A 109.3 . . ?
N4 C16 H16B 109.3 . . ?
C15 C16 H16A 109.3 . . ?
C15 C16 H16B 109.3 . . ?
H16A C16 H16B 108.0 . . ?
N4 C17 C13 112.35(9) . 2_655 ?
N4 C17 H17A 109.1 . . ?
N4 C17 H17B 109.1 . . ?
C13 C17 H17A 109.1 2_655 . ?
C13 C17 H17B 109.1 2_655 . ?
H17A C17 H17B 107.9 . . ?
O9 C18 C19 117.29(10) . . ?
O10 C18 O9 124.20(10) . . ?
O10 C18 C19 118.51(10) . . ?
C20 C19 C18 120.35(10) . . ?
C20 C19 C24 119.67(10) . . ?
C24 C19 C18 119.97(10) . . ?
C19 C20 H20 120.0 . . ?
C19 C20 C21 119.93(11) . . ?
C21 C20 H20 120.0 . . ?
C20 C21 H21 119.9 . . ?
C22 C21 C20 120.15(11) . . ?
C22 C21 H21 119.9 . . ?
C21 C22 H22 119.9 . . ?
C21 C22 C23 120.13(11) . . ?
C23 C22 H22 119.9 . . ?
C22 C23 H23 120.0 . . ?
C22 C23 C24 119.91(11) . . ?
C24 C23 H23 120.0 . . ?
C19 C24 H24 119.9 . . ?
C23 C24 C19 120.21(10) . . ?
C23 C24 H24 119.9 . . ?
H25A C25 H25B 107.6 . . ?
C26 C25 H25A 108.7 . . ?
C26 C25 H25B 108.7 . . ?
C34 C25 H25A 108.7 . . ?
C34 C25 H25B 108.7 . . ?
C34 C25 C26 114.12(9) . . ?
N5 C26 C25 110.98(9) . . ?
N5 C26 H26A 109.4 . . ?
N5 C26 H26B 109.4 . . ?
C25 C26 H26A 109.4 . . ?
C25 C26 H26B 109.4 . . ?
H26A C26 H26B 108.0 . . ?
N5 C27 H27A 109.6 . . ?
N5 C27 H27B 109.6 . . ?
N5 C27 C28 110.23(9) . . ?
H27A C27 H27B 108.1 . . ?
C28 C27 H27A 109.6 . . ?
C28 C27 H27B 109.6 . . ?
N6 C28 C27 111.96(9) . . ?
N6 C28 H28A 109.2 . . ?
N6 C28 H28B 109.2 . . ?
C27 C28 H28A 109.2 . . ?
C27 C28 H28B 109.2 . . ?
H28A C28 H28B 107.9 . . ?
N6 C29 H29A 109.1 . . ?
N6 C29 H29B 109.1 . . ?
N6 C29 C30 112.66(9) . . ?
H29A C29 H29B 107.8 . . ?
C30 C29 H29A 109.1 . . ?
C30 C29 H29B 109.1 . . ?
C29 C30 H30A 108.8 . . ?
C29 C30 H30B 108.8 . . ?
C29 C30 C31 113.79(9) . . ?
H30A C30 H30B 107.7 . . ?
C31 C30 H30A 108.8 . . ?
C31 C30 H30B 108.8 . . ?
N7 C31 C30 109.54(9) . . ?
N7 C31 H31A 109.8 . . ?
N7 C31 H31B 109.8 . . ?
C30 C31 H31A 109.8 . . ?
C30 C31 H31B 109.8 . . ?
H31A C31 H31B 108.2 . . ?
N7 C32 H32A 109.8 . . ?
N7 C32 H32B 109.8 . . ?
N7 C32 C33 109.34(9) . . ?
H32A C32 H32B 108.3 . . ?
C33 C32 H32A 109.8 . . ?
C33 C32 H32B 109.8 . . ?
N8 C33 C32 111.47(9) . . ?
N8 C33 H33A 109.3 . . ?
N8 C33 H33B 109.3 . . ?
C32 C33 H33A 109.3 . . ?
C32 C33 H33B 109.3 . . ?
H33A C33 H33B 108.0 . . ?
N8 C34 C25 113.36(9) . . ?
N8 C34 H34A 108.9 . . ?
N8 C34 H34B 108.9 . . ?
C25 C34 H34A 108.9 . . ?
C25 C34 H34B 108.9 . . ?
H34A C34 H34B 107.7 . . ?
O15 C35 C36 118.18(9) . . ?
O16 C35 O15 123.80(10) . . ?
O16 C35 C36 118.02(10) . . ?
C37 C36 C35 120.31(10) . . ?
C41 C36 C35 120.15(10) . . ?
C41 C36 C37 119.54(10) . . ?
C36 C37 H37 120.0 . . ?
C38 C37 C36 119.96(11) . . ?
C38 C37 H37 120.0 . . ?
C37 C38 H38 120.0 . . ?
C37 C38 C39 120.05(11) . . ?
C39 C38 H38 120.0 . . ?
C38 C39 H39 119.8 . . ?
C40 C39 C38 120.37(11) . . ?
C40 C39 H39 119.8 . . ?
C39 C40 H40 120.2 . . ?
C39 C40 C41 119.57(11) . . ?
C41 C40 H40 120.2 . . ?
C36 C41 H41 119.7 . . ?
C40 C41 C36 120.52(10) . . ?
C40 C41 H41 119.7 . . ?
O11 C42 C43 117.53(9) . . ?
O12 C42 O11 124.03(10) . . ?
O12 C42 C43 118.43(9) . . ?
C44 C43 C42 120.27(9) . . ?
C48 C43 C42 119.95(9) . . ?
C48 C43 C44 119.77(10) . . ?
C43 C44 H44 120.2 . . ?
C45 C44 C43 119.62(10) . . ?
C45 C44 H44 120.2 . . ?
C44 C45 H45 119.7 . . ?
C46 C45 C44 120.54(10) . . ?
C46 C45 H45 119.7 . . ?
C45 C46 H46 120.0 . . ?
C45 C46 C47 119.91(10) . . ?
C47 C46 H46 120.0 . . ?
C46 C47 H47 120.0 . . ?
C48 C47 C46 119.91(10) . . ?
C48 C47 H47 120.0 . . ?
C43 C48 H48 119.9 . . ?
C47 C48 C43 120.25(10) . . ?
C47 C48 H48 119.9 . . ?

loop_
_geom_bond_atom_site_label_1
_geom_bond_atom_site_label_2
_geom_bond_distance
_geom_bond_site_symmetry_2
_geom_bond_publ_flag
O1 H1 0.96(2) . ?
O1 N1 1.4136(11) . ?
O2 H2 0.90(2) . ?
O2 N2 1.4525(11) . ?
O3 H3 0.845(19) . ?
O3 N3 1.4511(11) . ?
O4 H4 0.94(2) . ?
O4 N4 1.4220(12) . ?
O5 H5 0.907(19) . ?
O5 N5 1.4517(12) . ?
O6 H6 0.953(19) . ?
O6 N6 1.4225(12) . ?
O7 H7 0.91(2) . ?
O7 N7 1.4467(11) . ?
O8 H8 0.96(2) . ?
O8 N8 1.4225(11) . ?
O9 C18 1.2670(14) . ?
O10 C18 1.2543(14) . ?
O11 C42 1.2635(13) . ?
O12 C42 1.2600(13) . ?
O13 C6 1.2670(15) . ?
O14 C6 1.2518(16) . ?
O15 C35 1.2671(14) . ?
O16 C35 1.2595(14) . ?
N1 H1A 0.902(17) . ?
N1 C2 1.4957(13) . ?
N1 C3 1.4945(13) . ?
N2 C4 1.4712(13) . ?
N2 C5 1.4766(13) . ?
N3 C14 1.4653(14) . ?
N3 C15 1.4626(14) . ?
N4 H4A 0.945(17) . ?
N4 C16 1.4989(15) . ?
N4 C17 1.4943(14) . ?
N5 C26 1.4633(14) . ?
N5 C27 1.4623(15) . ?
N6 H6A 0.942(18) . ?
N6 C28 1.4943(14) . ?
N6 C29 1.4926(14) . ?
N7 C31 1.4619(14) . ?
N7 C32 1.4564(14) . ?
N8 H8A 0.906(17) . ?
N8 C33 1.4984(14) . ?
N8 C34 1.4949(14) . ?
C1 H1B 0.9900 . ?
C1 H1C 0.9900 . ?
C1 C2 1.5198(15) . ?
C1 C5 1.5232(15) 2_766 ?
C2 H2A 0.9900 . ?
C2 H2B 0.9900 . ?
C3 H3A 0.9900 . ?
C3 H3B 0.9900 . ?
C3 C4 1.5140(15) . ?
C4 H4B 0.9900 . ?
C4 H4C 0.9900 . ?
C5 H5A 0.9900 . ?
C5 H5B 0.9900 . ?
C6 C7 1.5032(15) . ?
C7 C8 1.3909(16) . ?
C7 C12 1.3953(15) . ?
C8 H8B 0.9500 . ?
C8 C9 1.3911(17) . ?
C9 H9 0.9500 . ?
C9 C10 1.3883(19) . ?
C10 H10 0.9500 . ?
C10 C11 1.3860(19) . ?
C11 H11 0.9500 . ?
C11 C12 1.3852(17) . ?
C12 H12 0.9500 . ?
C13 H13A 0.9900 . ?
C13 H13B 0.9900 . ?
C13 C14 1.5256(15) . ?
C13 C17 1.5195(16) 2_655 ?
C14 H14A 0.9900 . ?
C14 H14B 0.9900 . ?
C15 H15A 0.9900 . ?
C15 H15B 0.9900 . ?
C15 C16 1.5195(16) . ?
C16 H16A 0.9900 . ?
C16 H16B 0.9900 . ?
C17 H17A 0.9900 . ?
C17 H17B 0.9900 . ?
C18 C19 1.5096(14) . ?
C19 C20 1.3950(15) . ?
C19 C24 1.3955(16) . ?
C20 H20 0.9500 . ?
C20 C21 1.3953(17) . ?
C21 H21 0.9500 . ?
C21 C22 1.3885(19) . ?
C22 H22 0.9500 . ?
C22 C23 1.3902(18) . ?
C23 H23 0.9500 . ?
C23 C24 1.3934(16) . ?
C24 H24 0.9500 . ?
C25 H25A 0.9900 . ?
C25 H25B 0.9900 . ?
C25 C26 1.5244(17) . ?
C25 C34 1.5190(16) . ?
C26 H26A 0.9900 . ?
C26 H26B 0.9900 . ?
C27 H27A 0.9900 . ?
C27 H27B 0.9900 . ?
C27 C28 1.5183(17) . ?
C28 H28A 0.9900 . ?
C28 H28B 0.9900 . ?
C29 H29A 0.9900 . ?
C29 H29B 0.9900 . ?
C29 C30 1.5197(15) . ?
C30 H30A 0.9900 . ?
C30 H30B 0.9900 . ?
C30 C31 1.5291(16) . ?
C31 H31A 0.9900 . ?
C31 H31B 0.9900 . ?
C32 H32A 0.9900 . ?
C32 H32B 0.9900 . ?
C32 C33 1.5201(16) . ?
C33 H33A 0.9900 . ?
C33 H33B 0.9900 . ?
C34 H34A 0.9900 . ?
C34 H34B 0.9900 . ?
C35 C36 1.5032(15) . ?
C36 C37 1.3962(15) . ?
C36 C41 1.3955(16) . ?
C37 H37 0.9500 . ?
C37 C38 1.3910(18) . ?
C38 H38 0.9500 . ?
C38 C39 1.3911(19) . ?
C39 H39 0.9500 . ?
C39 C40 1.3893(17) . ?
C40 H40 0.9500 . ?
C40 C41 1.3906(16) . ?
C41 H41 0.9500 . ?
C42 C43 1.5064(14) . ?
C43 C44 1.3985(15) . ?
C43 C48 1.3965(15) . ?
C44 H44 0.9500 . ?
C44 C45 1.3922(16) . ?
C45 H45 0.9500 . ?
C45 C46 1.3897(17) . ?
C46 H46 0.9500 . ?
C46 C47 1.3931(17) . ?
C47 H47 0.9500 . ?
C47 C48 1.3915(16) . ?
C48 H48 0.9500 . ?

loop_
_geom_hbond_atom_site_label_D
_geom_hbond_atom_site_label_H
_geom_hbond_atom_site_label_A
_geom_hbond_distance_DH
_geom_hbond_distance_HA
_geom_hbond_distance_DA
_geom_hbond_angle_DHA
_geom_hbond_site_symmetry_A
_geom_hbond_publ_flag
O1 H1 O13 0.96(2) 1.53(2) 2.4787(12) 168(2) . yes
O2 H2 O14 0.90(2) 1.73(2) 2.6186(12) 166.8(17) 2_766 yes
O3 H3 O9 0.845(19) 1.909(19) 2.7093(12) 157.4(17) . yes
O4 H4 O9 0.94(2) 2.62(2) 3.1663(11) 117.9(16) . yes
O4 H4 O10 0.94(2) 1.66(2) 2.5930(11) 170(2) . yes
O5 H5 O15 0.907(19) 1.92(2) 2.7564(12) 152(2) . yes
O6 H6 O15 0.953(19) 2.61(2) 3.1931(11) 119.5(16) . yes
O6 H6 O16 0.953(19) 1.602(18) 2.5540(12) 177(2) . yes
O7 H7 O12 0.91(2) 1.97(2) 2.7843(11) 148.4(17) . yes
O8 H8 O11 0.96(2) 1.59(2) 2.5472(11) 174(2) . yes
O8 H8 O12 0.96(2) 2.60(2) 3.1418(11) 116.1(16) . yes
N1 H1A N2 0.902(17) 2.074(16) 2.8345(12) 141.2(14) 2_766 yes
N4 H4A O9 0.945(17) 1.815(17) 2.7166(12) 158.4(15) . yes
N6 H6A O15 0.942(18) 1.821(18) 2.7201(12) 158.5(16) . yes
N8 H8A O12 0.906(17) 1.877(17) 2.7277(12) 155.4(15) . yes

loop_
_geom_torsion_atom_site_label_1
_geom_torsion_atom_site_label_2
_geom_torsion_atom_site_label_3
_geom_torsion_atom_site_label_4
_geom_torsion
_geom_torsion_site_symmetry_1
_geom_torsion_site_symmetry_2
_geom_torsion_site_symmetry_3
_geom_torsion_site_symmetry_4
_geom_torsion_publ_flag
O1 N1 C2 C1 -66.57(10) . . . . ?
O1 N1 C3 C4 74.93(10) . . . . ?
O2 N2 C4 C3 73.31(10) . . . . ?
O2 N2 C5 C1 -68.50(10) . . . 2_766 ?
O3 N3 C14 C13 64.89(10) . . . . ?
O3 N3 C15 C16 -67.15(11) . . . . ?
O4 N4 C16 C15 173.44(9) . . . . ?
O4 N4 C17 C13 -56.13(11) . . . 2_655 ?
O5 N5 C26 C25 66.21(11) . . . . ?
O5 N5 C27 C28 -66.21(11) . . . . ?
O6 N6 C28 C27 175.60(9) . . . . ?
O6 N6 C29 C30 -53.44(11) . . . . ?
O7 N7 C31 C30 -70.86(10) . . . . ?
O7 N7 C32 C33 66.77(10) . . . . ?
O8 N8 C33 C32 -171.09(8) . . . . ?
O8 N8 C34 C25 54.82(11) . . . . ?
O9 C18 C19 C20 175.76(10) . . . . ?
O9 C18 C19 C24 -5.19(14) . . . . ?
O10 C18 C19 C20 -4.18(15) . . . . ?
O10 C18 C19 C24 174.87(10) . . . . ?
O11 C42 C43 C44 174.14(10) . . . . ?
O11 C42 C43 C48 -7.21(15) . . . . ?
O12 C42 C43 C44 -6.92(15) . . . . ?
O12 C42 C43 C48 171.74(10) . . . . ?
O13 C6 C7 C8 170.42(10) . . . . ?
O13 C6 C7 C12 -8.87(15) . . . . ?
O14 C6 C7 C8 -9.78(16) . . . . ?
O14 C6 C7 C12 170.92(11) . . . . ?
O15 C35 C36 C37 175.60(10) . . . . ?
O15 C35 C36 C41 -3.81(15) . . . . ?
O16 C35 C36 C37 -4.19(15) . . . . ?
O16 C35 C36 C41 176.41(10) . . . . ?
N1 C3 C4 N2 65.50(11) . . . . ?
N3 C15 C16 N4 -48.74(13) . . . . ?
N5 C27 C28 N6 -50.21(13) . . . . ?
N6 C29 C30 C31 -63.89(12) . . . . ?
N7 C32 C33 N8 53.39(12) . . . . ?
C2 N1 C3 C4 -165.04(8) . . . . ?
C3 N1 C2 C1 171.60(8) . . . . ?
C4 N2 C5 C1 177.56(8) . . . 2_766 ?
C5 N2 C4 C3 -174.18(8) . . . . ?
C5 C1 C2 N1 -69.81(11) 2_766 . . . ?
C6 C7 C8 C9 -178.64(10) . . . . ?
C6 C7 C12 C11 -179.80(10) . . . . ?
C7 C8 C9 C10 -1.82(17) . . . . ?
C8 C7 C12 C11 0.90(17) . . . . ?
C8 C9 C10 C11 1.42(18) . . . . ?
C9 C10 C11 C12 0.13(19) . . . . ?
C10 C11 C12 C7 -1.30(18) . . . . ?
C12 C7 C8 C9 0.66(16) . . . . ?
C14 N3 C15 C16 177.38(9) . . . . ?
C15 N3 C14 C13 -179.27(9) . . . . ?
C16 N4 C17 C13 -176.00(9) . . . 2_655 ?
C17 N4 C16 C15 -65.68(12) . . . . ?
C17 C13 C14 N3 50.83(12) 2_655 . . . ?
C18 C19 C20 C21 179.19(10) . . . . ?
C18 C19 C24 C23 -179.04(10) . . . . ?
C19 C20 C21 C22 -0.17(18) . . . . ?
C20 C19 C24 C23 0.02(16) . . . . ?
C20 C21 C22 C23 0.06(18) . . . . ?
C21 C22 C23 C24 0.09(18) . . . . ?
C22 C23 C24 C19 -0.13(17) . . . . ?
C24 C19 C20 C21 0.13(16) . . . . ?
C26 N5 C27 C28 178.25(9) . . . . ?
C26 C25 C34 N8 64.14(13) . . . . ?
C27 N5 C26 C25 -178.09(9) . . . . ?
C28 N6 C29 C30 -173.04(9) . . . . ?
C29 N6 C28 C27 -63.21(12) . . . . ?
C29 C30 C31 N7 -53.71(12) . . . . ?
C31 N7 C32 C33 -177.11(9) . . . . ?
C32 N7 C31 C30 172.89(9) . . . . ?
C33 N8 C34 C25 173.91(9) . . . . ?
C34 N8 C33 C32 68.64(11) . . . . ?
C34 C25 C26 N5 47.63(13) . . . . ?
C35 C36 C37 C38 -178.99(11) . . . . ?
C35 C36 C41 C40 179.20(10) . . . . ?
C36 C37 C38 C39 -0.22(19) . . . . ?
C37 C36 C41 C40 -0.21(17) . . . . ?
C37 C38 C39 C40 -0.19(19) . . . . ?
C38 C39 C40 C41 0.39(18) . . . . ?
C39 C40 C41 C36 -0.19(17) . . . . ?
C41 C36 C37 C38 0.42(17) . . . . ?
C42 C43 C44 C45 178.11(10) . . . . ?
C42 C43 C48 C47 -177.65(10) . . . . ?
C43 C44 C45 C46 -0.45(17) . . . . ?
C44 C43 C48 C47 1.01(16) . . . . ?
C44 C45 C46 C47 0.97(18) . . . . ?
C45 C46 C47 C48 -0.49(18) . . . . ?
C46 C47 C48 C43 -0.50(17) . . . . ?
C48 C43 C44 C45 -0.54(16) . . . . ?

loop_
_exptl_oxdiff_crystal_face_indexfrac_h
_exptl_oxdiff_crystal_face_indexfrac_k
_exptl_oxdiff_crystal_face_indexfrac_l
_exptl_oxdiff_crystal_face_x
_exptl_oxdiff_crystal_face_y
_exptl_oxdiff_crystal_face_z
-1.0000 -0.0000 1.0000 0.0399 -0.0443 0.1254
1.0000 0.0000 -1.0000 -0.0399 0.0443 -0.1254
-1.0000 -2.0000 1.0000 -0.1419 0.1124 0.1792
-0.0000 -2.0000 1.0000 -0.1897 0.0482 0.0923
0.0000 2.0000 -1.0000 0.1897 -0.0482 -0.0923
2.0000 0.0000 -1.0000 -0.0877 -0.0199 -0.2124
2.0000 -2.0000 1.0000 -0.2854 -0.0802 -0.0816
-0.0000 -1.0000 1.0000 -0.0988 -0.0301 0.0654
0.0000 1.0000 -1.0000 0.0988 0.0301 -0.0654
-2.0000 1.0000 -0.0000 0.1866 0.0501 0.1470
-1.0000 -0.0000 0.0000 0.0479 0.0642 0.0870
1.0000 0.0000 -0.0000 -0.0479 -0.0642 -0.0870
-2.0000 -0.0000 -1.0000 0.1037 0.2369 0.1355
1.0000 1.0000 2.0000 0.0271 -0.3595 -0.0370
-1.0000 -1.0000 -2.0000 -0.0271 0.3595 0.0370
